data_4078949
loop_
_publ_author_name
'Baker, Robert W.'
'Radzey, Hanna'
'Lucas, Nigel T.'
'Turner, Peter'

_publ_section_title
;
 Stereospecific Syntheses and Structures of Planar Chiral Bidentate
 \h5:\kS-Indenyl-Sulfanyl and-Sulfinyl Complexes of Rhodium(III)
;
_journal_issue 15
_journal_name_full Organometallics
_journal_page_first 5622
_journal_paper_doi 10.1021/om300581r
_journal_volume 31
_journal_year 2012
_chemical_formula_moiety 'C21 H17 Cl2 Rh S, 2(C D Cl3)'
_chemical_formula_sum 'C23 H17 Cl8 D2 Rh S'
_chemical_formula_weight 715.96
_chemical_name_systematic
; 
rac-Dichloro[(1,2,3,3a,7a-\h)-1-[2-(methylsulfanyl-\kS-1-naphthyl]-
2-methyl-1H-inden-1-yl]rhodium
;
_space_group_IT_number 14
_symmetry_cell_setting monoclinic
_symmetry_Int_Tables_number 14
_symmetry_space_group_name_Hall '-P 2ybc'
_symmetry_space_group_name_H-M 'P 1 21/c 1'
_atom_sites_solution_hydrogens geom
_atom_sites_solution_primary direct
_atom_sites_solution_secondary difmap
_audit_block_code rwb07pj1
_audit_creation_method SHELXL-97
_cell_angle_alpha 90.00
_cell_angle_beta 115.654(3)
_cell_angle_gamma 90.00
_cell_formula_units_Z 4
_cell_length_a 12.204(3)
_cell_length_b 20.280(4)
_cell_length_c 12.185(3)
_cell_measurement_reflns_used 6816
_cell_measurement_temperature 150(2)
_cell_measurement_theta_max 28.22
_cell_measurement_theta_min 2.21
_cell_volume 2718.5(11)
_computing_cell_refinement 'SAINT Ver. 6.45  (Bruker-AXS, 2003)'
_computing_data_collection 'SMART Ver. 5.054 (Bruker-AXS, 1998)'
_computing_data_reduction 'SAINT Ver. 6.45'
_computing_molecular_graphics 'SHELXTL Ver. 6.14 (Bruker-AXS, 2003)'
_computing_publication_material 'modiCIFer-12162005 (Guzei, 2005)'
_computing_structure_refinement 'SHELXL-97 (Sheldrick, 1997)'
_computing_structure_solution 'SHELXS-97 (Sheldrick, 1990)'
_diffrn_ambient_temperature 150(2)
_diffrn_crystal_treatment
;
attached with Exxon Paratone N, to a short length 
of fibre supported on a thin piece of copper wire 
inserted in a copper mounting pin.  The crystal was 
quenched in a cold nitrogen gas stream from an 
Oxford Cryosystems Cryostream. 
;
_diffrn_measured_fraction_theta_full 0.995
_diffrn_measured_fraction_theta_max 0.967
_diffrn_measurement_device_type 'Bruker CCD-1000 area detector'
_diffrn_measurement_method \w
_diffrn_radiation_monochromator graphite
_diffrn_radiation_source 'fine-focus sealed tube'
_diffrn_radiation_type MoK\a
_diffrn_radiation_wavelength 0.71073
_diffrn_reflns_av_R_equivalents 0.0244
_diffrn_reflns_av_sigmaI/netI 0.0212
_diffrn_reflns_limit_h_max 16
_diffrn_reflns_limit_h_min -16
_diffrn_reflns_limit_k_max 26
_diffrn_reflns_limit_k_min -26
_diffrn_reflns_limit_l_max 16
_diffrn_reflns_limit_l_min -16
_diffrn_reflns_number 26717
_diffrn_reflns_theta_full 27.50
_diffrn_reflns_theta_max 28.28
_diffrn_reflns_theta_min 1.85
_diffrn_standards_decay_% 1.47
_diffrn_standards_number 306
_exptl_absorpt_coefficient_mu 1.504
_exptl_absorpt_correction_T_max 0.733
_exptl_absorpt_correction_T_min 0.642
_exptl_absorpt_correction_type multi-scan
_exptl_absorpt_process_details
;
SADABS  (Bruker-AXS, 2004)
;
_exptl_crystal_colour 'dark red'
_exptl_crystal_density_diffrn 1.744
_exptl_crystal_density_method 'not measured'
_exptl_crystal_description prism
_exptl_crystal_F_000 1416
_exptl_crystal_size_max 0.44
_exptl_crystal_size_mid 0.40
_exptl_crystal_size_min 0.22
_refine_diff_density_max 0.820
_refine_diff_density_min -0.493
_refine_diff_density_rms 0.073
_refine_ls_extinction_method none
_refine_ls_goodness_of_fit_ref 1.050
_refine_ls_hydrogen_treatment constr
_refine_ls_matrix_type full
_refine_ls_number_parameters 316
_refine_ls_number_reflns 6536
_refine_ls_number_restraints 6
_refine_ls_restrained_S_all 1.050
_refine_ls_R_factor_all 0.0320
_refine_ls_R_factor_gt 0.0252
_refine_ls_shift/su_max 0.001
_refine_ls_shift/su_mean 0.000
_refine_ls_structure_factor_coef Fsqd
_refine_ls_weighting_details 'calc w=1/[\s^2^(Fo^2^)+(0.0263P)^2^+2.7941P] where P=(Fo^2^+2Fc^2^)/3'
_refine_ls_weighting_scheme calc
_refine_ls_wR_factor_gt 0.0607
_refine_ls_wR_factor_ref 0.0645
_reflns_number_gt 5657
_reflns_number_total 6536
_reflns_threshold_expression I>2\s(I)
_cod_data_source_file om300581r_si_001.cif
_cod_data_source_block rac-4
_cod_depositor_comments
;
The following automatic conversions were performed:

'_symmetry_cell_setting' value 'Monoclinic' changed to 'monoclinic'
according to /home/saulius/struct/CIF-dictionaries/cif_core.dic
dictionary named 'cif_core.dic' version 2.4.2 from 2011-04-26.

Automatic conversion script
Id: cif_fix_values 1891 2012-01-12 08:04:46Z andrius 
;
_cod_original_sg_symbol_Hall '-P 2ybc     '
_cod_original_sg_symbol_H-M 'P 1 21/c 1  '
_cod_original_formula_sum 'C23 H17 D2 Cl8 Rh S'
_cod_database_code 4078949

loop_
_symmetry_equiv_pos_as_xyz
'x, y, z'
'-x, y+1/2, -z+1/2'
'-x, -y, -z'
'x, -y-1/2, z-1/2'

loop_
_atom_site_label
_atom_site_type_symbol
_atom_site_fract_x
_atom_site_fract_y
_atom_site_fract_z
_atom_site_U_iso_or_equiv
_atom_site_adp_type
_atom_site_occupancy
_atom_site_symmetry_multiplicity
_atom_site_calc_flag
_atom_site_refinement_flags
_atom_site_disorder_assembly
_atom_site_disorder_group
Rh1 Rh 0.286928(14) 0.346485(7) 0.199724(14) 0.01756(5) Uani 1 1 d . . .
Cl1 Cl 0.14478(4) 0.27028(2) 0.06144(4) 0.02214(10) Uani 1 1 d . . .
Cl2 Cl 0.43829(4) 0.30083(2) 0.14750(5) 0.02367(10) Uani 1 1 d . . .
C22 C 0.4045(5) 0.14664(17) 0.2271(3) 0.0374(10) Uani 0.90 1 d PD A 1
D22 D 0.3794 0.1881 0.1781 0.045 Uiso 0.90 1 calc PR A 1
Cl3 Cl 0.38824(10) 0.15812(4) 0.36150(8) 0.0486(2) Uani 0.90 1 d PD A 1
Cl4 Cl 0.3105(2) 0.08176(12) 0.1403(2) 0.0671(7) Uani 0.90 1 d PD A 1
Cl5 Cl 0.55777(9) 0.13064(4) 0.26229(9) 0.0491(2) Uani 0.90 1 d PD A 1
C22' C 0.378(2) 0.1480(16) 0.224(2) 0.041(14) Uiso 0.10 1 d PD B 2
D22' D 0.3560 0.1902 0.1773 0.049 Uiso 0.10 1 calc PR B 2
Cl3' Cl 0.3175(9) 0.1445(5) 0.3306(8) 0.057(2) Uiso 0.10 1 d PD B 2
Cl4' Cl 0.3164(13) 0.0789(8) 0.1288(14) 0.030(3) Uiso 0.10 1 d PD B 2
Cl5' Cl 0.5356(12) 0.1359(7) 0.2976(13) 0.083(4) Uiso 0.10 1 d PD B 2
Cl6 Cl 0.74417(8) 0.30632(5) 0.10461(8) 0.0646(2) Uani 1 1 d . . .
Cl7 Cl 0.83164(7) 0.29350(4) 0.36589(8) 0.05559(19) Uani 1 1 d . . .
Cl8 Cl 0.76575(8) 0.42160(4) 0.25145(8) 0.0587(2) Uani 1 1 d . . .
S1 S 0.24763(5) 0.42893(2) 0.04684(5) 0.02169(10) Uani 1 1 d . . .
C21 C 0.0532(2) 0.34914(12) 0.2620(2) 0.0313(5) Uani 1 1 d . . .
H21A H 0.0324 0.3057 0.2231 0.047 Uiso 1 1 calc R . .
H21B H 0.0069 0.3832 0.2031 0.047 Uiso 1 1 calc R . .
H21C H 0.0331 0.3504 0.3316 0.047 Uiso 1 1 calc R . .
C2 C 0.18588(19) 0.36138(10) 0.30476(19) 0.0225(4) Uani 1 1 d . . .
C3 C 0.28104(19) 0.31446(10) 0.36795(19) 0.0226(4) Uani 1 1 d . . .
H3 H 0.2693 0.2697 0.3831 0.027 Uiso 1 1 calc R . .
C4 C 0.39618(19) 0.34623(10) 0.40426(18) 0.0208(4) Uani 1 1 d . . .
C5 C 0.51736(19) 0.32307(11) 0.46892(19) 0.0250(4) Uani 1 1 d . . .
H5 H 0.5334 0.2794 0.5003 0.030 Uiso 1 1 calc R . .
C6 C 0.6099(2) 0.36530(12) 0.4846(2) 0.0285(5) Uani 1 1 d . . .
H6 H 0.6914 0.3506 0.5279 0.034 Uiso 1 1 calc R . .
C7 C 0.58776(19) 0.43065(11) 0.4380(2) 0.0270(4) Uani 1 1 d . . .
H7 H 0.6551 0.4583 0.4508 0.032 Uiso 1 1 calc R . .
C8 C 0.47322(19) 0.45500(10) 0.37557(19) 0.0229(4) Uani 1 1 d . . .
H8 H 0.4601 0.4990 0.3461 0.027 Uiso 1 1 calc R . .
C9 C 0.37381(18) 0.41232(10) 0.35589(17) 0.0192(4) Uani 1 1 d . . .
C1 C 0.24169(18) 0.42099(10) 0.29087(18) 0.0199(4) Uani 1 1 d . . .
C10 C 0.18189(17) 0.48057(10) 0.21845(18) 0.0205(4) Uani 1 1 d . . .
C19 C 0.12172(18) 0.52762(10) 0.26127(19) 0.0218(4) Uani 1 1 d . . .
C18 C 0.10450(19) 0.51777(11) 0.3677(2) 0.0264(4) Uani 1 1 d . . .
H18 H 0.1337 0.4786 0.4139 0.032 Uiso 1 1 calc R . .
C17 C 0.0460(2) 0.56426(12) 0.4048(2) 0.0325(5) Uani 1 1 d . . .
H17 H 0.0353 0.5570 0.4765 0.039 Uiso 1 1 calc R . .
C16 C 0.0016(2) 0.62270(12) 0.3374(2) 0.0353(5) Uani 1 1 d . . .
H16 H -0.0389 0.6545 0.3638 0.042 Uiso 1 1 calc R . .
C15 C 0.0167(2) 0.63360(12) 0.2344(2) 0.0329(5) Uani 1 1 d . . .
H15 H -0.0132 0.6732 0.1898 0.039 Uiso 1 1 calc R . .
C14 C 0.07630(19) 0.58671(10) 0.1928(2) 0.0260(4) Uani 1 1 d . . .
C13 C 0.0903(2) 0.59688(11) 0.0844(2) 0.0304(5) Uani 1 1 d . . .
H13 H 0.0620 0.6367 0.0402 0.037 Uiso 1 1 calc R . .
C12 C 0.1436(2) 0.55033(11) 0.0427(2) 0.0281(5) Uani 1 1 d . . .
H12 H 0.1504 0.5572 -0.0312 0.034 Uiso 1 1 calc R . .
C11 C 0.18860(18) 0.49205(10) 0.11012(19) 0.0222(4) Uani 1 1 d . . .
C20 C 0.3887(2) 0.46697(11) 0.0633(2) 0.0286(5) Uani 1 1 d . . .
H20A H 0.3706 0.5081 0.0164 0.043 Uiso 1 1 calc R . .
H20B H 0.4320 0.4368 0.0329 0.043 Uiso 1 1 calc R . .
H20C H 0.4396 0.4766 0.1494 0.043 Uiso 1 1 calc R . .
C23 C 0.7333(2) 0.33643(17) 0.2352(3) 0.0516(8) Uani 1 1 d . . .
D23 D 0.6481 0.3298 0.2245 0.062 Uiso 1 1 calc R . .

loop_
_atom_site_aniso_label
_atom_site_aniso_U_11
_atom_site_aniso_U_22
_atom_site_aniso_U_33
_atom_site_aniso_U_23
_atom_site_aniso_U_13
_atom_site_aniso_U_12
Rh1 0.01663(8) 0.01572(8) 0.02136(8) 0.00111(6) 0.00920(6) 0.00018(5)
Cl1 0.0188(2) 0.0186(2) 0.0254(2) -0.00191(18) 0.00612(19) -0.00373(17)
Cl2 0.0222(2) 0.0231(2) 0.0304(3) -0.00058(19) 0.0157(2) 0.00171(18)
C22 0.063(2) 0.0217(16) 0.0315(18) 0.0020(10) 0.0247(16) 0.0027(14)
Cl3 0.0835(7) 0.0349(4) 0.0412(4) 0.0028(3) 0.0401(5) 0.0095(4)
Cl4 0.0852(11) 0.0401(6) 0.0719(11) -0.0244(6) 0.0303(7) -0.0086(5)
Cl5 0.0661(6) 0.0386(4) 0.0505(5) 0.0014(3) 0.0328(5) 0.0036(4)
Cl6 0.0501(4) 0.0871(6) 0.0526(4) -0.0251(4) 0.0185(4) -0.0354(4)
Cl7 0.0494(4) 0.0644(5) 0.0607(5) 0.0094(4) 0.0311(4) -0.0033(4)
Cl8 0.0563(5) 0.0656(5) 0.0580(5) 0.0038(4) 0.0282(4) 0.0164(4)
S1 0.0248(2) 0.0195(2) 0.0222(2) 0.00103(18) 0.0114(2) 0.00059(19)
C21 0.0227(11) 0.0345(12) 0.0406(13) 0.0056(10) 0.0174(10) 0.0010(9)
C2 0.0218(10) 0.0247(10) 0.0244(10) 0.0026(8) 0.0132(8) 0.0009(8)
C3 0.0241(10) 0.0216(10) 0.0264(10) 0.0055(8) 0.0148(9) 0.0021(8)
C4 0.0233(10) 0.0221(10) 0.0195(9) 0.0020(8) 0.0115(8) 0.0021(8)
C5 0.0246(10) 0.0253(10) 0.0239(10) 0.0035(8) 0.0093(9) 0.0062(8)
C6 0.0211(10) 0.0362(12) 0.0247(11) 0.0009(9) 0.0068(9) 0.0059(9)
C7 0.0212(10) 0.0297(11) 0.0281(11) -0.0042(9) 0.0086(9) -0.0047(8)
C8 0.0254(10) 0.0202(10) 0.0228(10) -0.0024(8) 0.0102(8) -0.0017(8)
C9 0.0210(10) 0.0202(9) 0.0176(9) 0.0012(7) 0.0097(8) 0.0019(7)
C1 0.0209(10) 0.0213(10) 0.0200(9) 0.0004(7) 0.0113(8) 0.0022(8)
C10 0.0162(9) 0.0200(9) 0.0232(10) 0.0014(8) 0.0064(8) 0.0015(7)
C19 0.0169(9) 0.0210(10) 0.0246(10) -0.0002(8) 0.0063(8) 0.0019(7)
C18 0.0235(10) 0.0265(11) 0.0279(11) 0.0003(9) 0.0099(9) 0.0039(8)
C17 0.0318(12) 0.0369(13) 0.0318(12) -0.0027(10) 0.0166(10) 0.0048(10)
C16 0.0318(12) 0.0329(13) 0.0404(13) -0.0070(10) 0.0149(11) 0.0103(10)
C15 0.0313(12) 0.0247(11) 0.0375(13) -0.0014(10) 0.0100(10) 0.0094(9)
C14 0.0224(10) 0.0223(10) 0.0298(11) 0.0006(8) 0.0082(9) 0.0039(8)
C13 0.0320(12) 0.0223(11) 0.0338(12) 0.0074(9) 0.0112(10) 0.0081(9)
C12 0.0315(12) 0.0271(11) 0.0263(11) 0.0073(9) 0.0131(9) 0.0052(9)
C11 0.0210(10) 0.0196(10) 0.0261(10) 0.0003(8) 0.0103(8) 0.0015(8)
C20 0.0319(12) 0.0252(11) 0.0364(12) -0.0002(9) 0.0219(10) -0.0027(9)
C23 0.0244(13) 0.079(2) 0.0521(17) -0.0017(15) 0.0173(12) -0.0099(13)

loop_
_atom_type_symbol
_atom_type_description
_atom_type_scat_dispersion_real
_atom_type_scat_dispersion_imag
_atom_type_scat_source
C C 0.0033 0.0016 'International Tables Vol C Tables 4.2.6.8 and 6.1.1.4'
H H 0.0000 0.0000 'International Tables Vol C Tables 4.2.6.8 and 6.1.1.4'
S S 0.1246 0.1234 'International Tables Vol C Tables 4.2.6.8 and 6.1.1.4'
Cl Cl 0.1484 0.1585 'International Tables Vol C Tables 4.2.6.8 and 6.1.1.4'
Rh Rh -1.1178 0.9187 'International Tables Vol C Tables 4.2.6.8 and 6.1.1.4'

loop_
_geom_angle_atom_site_label_1
_geom_angle_atom_site_label_2
_geom_angle_atom_site_label_3
_geom_angle
C1 Rh1 C2 39.52(8)
C1 Rh1 C3 65.87(8)
C2 Rh1 C3 38.83(8)
C1 Rh1 C9 40.08(7)
C2 Rh1 C9 65.35(8)
C3 Rh1 C9 64.20(8)
C1 Rh1 C4 65.20(7)
C2 Rh1 C4 63.92(8)
C3 Rh1 C4 37.53(8)
C9 Rh1 C4 37.79(7)
C1 Rh1 Cl2 146.82(6)
C2 Rh1 Cl2 157.48(6)
C3 Rh1 Cl2 118.66(6)
C9 Rh1 Cl2 109.23(5)
C4 Rh1 Cl2 97.93(5)
C1 Rh1 Cl1 124.43(6)
C2 Rh1 Cl1 94.72(6)
C3 Rh1 Cl1 99.26(6)
C9 Rh1 Cl1 159.95(5)
C4 Rh1 Cl1 132.66(5)
Cl2 Rh1 Cl1 88.31(2)
C1 Rh1 S1 84.17(6)
C2 Rh1 S1 113.10(6)
C3 Rh1 S1 149.66(6)
C9 Rh1 S1 96.27(6)
C4 Rh1 S1 133.14(5)
Cl2 Rh1 S1 88.90(2)
Cl1 Rh1 S1 93.63(2)
Cl3 C22 Cl5 109.6(2)
Cl3 C22 Cl4 110.7(3)
Cl5 C22 Cl4 110.8(2)
Cl3 C22 D22 108.6
Cl5 C22 D22 108.6
Cl4 C22 D22 108.6
Cl3' C22' Cl5' 109.8(15)
Cl3' C22' Cl4' 105.3(15)
Cl5' C22' Cl4' 106.4(15)
Cl3' C22' D22' 111.7
Cl5' C22' D22' 111.7
Cl4' C22' D22' 111.7
C11 S1 C20 100.77(10)
C11 S1 Rh1 98.40(7)
C20 S1 Rh1 110.49(8)
C2 C21 H21A 109.5
C2 C21 H21B 109.5
H21A C21 H21B 109.5
C2 C21 H21C 109.5
H21A C21 H21C 109.5
H21B C21 H21C 109.5
C1 C2 C3 107.83(18)
C1 C2 C21 126.78(19)
C3 C2 C21 125.40(19)
C1 C2 Rh1 67.89(11)
C3 C2 Rh1 71.79(12)
C21 C2 Rh1 125.78(16)
C4 C3 C2 108.94(18)
C4 C3 Rh1 74.27(11)
C2 C3 Rh1 69.37(11)
C4 C3 H3 125.5
C2 C3 H3 125.5
Rh1 C3 H3 122.4
C5 C4 C3 132.04(19)
C5 C4 C9 120.09(19)
C3 C4 C9 107.78(17)
C5 C4 Rh1 125.98(15)
C3 C4 Rh1 68.20(11)
C9 C4 Rh1 68.31(11)
C6 C5 C4 118.0(2)
C6 C5 H5 121.0
C4 C5 H5 121.0
C5 C6 C7 121.8(2)
C5 C6 H6 119.1
C7 C6 H6 119.1
C8 C7 C6 122.2(2)
C8 C7 H7 118.9
C6 C7 H7 118.9
C7 C8 C9 117.86(19)
C7 C8 H8 121.1
C9 C8 H8 121.1
C8 C9 C4 119.97(18)
C8 C9 C1 132.49(18)
C4 C9 C1 107.54(17)
C8 C9 Rh1 125.07(14)
C4 C9 Rh1 73.90(11)
C1 C9 Rh1 66.28(11)
C2 C1 C9 107.62(17)
C2 C1 C10 128.24(18)
C9 C1 C10 124.04(18)
C2 C1 Rh1 72.59(12)
C9 C1 Rh1 73.65(11)
C10 C1 Rh1 116.58(14)
C11 C10 C19 119.27(18)
C11 C10 C1 119.22(18)
C19 C10 C1 121.46(18)
C18 C19 C14 118.66(19)
C18 C19 C10 122.85(19)
C14 C19 C10 118.48(19)
C17 C18 C19 120.7(2)
C17 C18 H18 119.7
C19 C18 H18 119.7
C18 C17 C16 120.6(2)
C18 C17 H17 119.7
C16 C17 H17 119.7
C15 C16 C17 120.1(2)
C15 C16 H16 120.0
C17 C16 H16 120.0
C16 C15 C14 121.0(2)
C16 C15 H15 119.5
C14 C15 H15 119.5
C15 C14 C13 121.5(2)
C15 C14 C19 119.0(2)
C13 C14 C19 119.55(19)
C12 C13 C14 121.0(2)
C12 C13 H13 119.5
C14 C13 H13 119.5
C13 C12 C11 119.5(2)
C13 C12 H12 120.3
C11 C12 H12 120.3
C10 C11 C12 122.07(19)
C10 C11 S1 119.46(15)
C12 C11 S1 118.36(16)
S1 C20 H20A 109.5
S1 C20 H20B 109.5
H20A C20 H20B 109.5
S1 C20 H20C 109.5
H20A C20 H20C 109.5
H20B C20 H20C 109.5
Cl7 C23 Cl6 111.01(19)
Cl7 C23 Cl8 110.61(17)
Cl6 C23 Cl8 109.87(17)
Cl7 C23 D23 108.4
Cl6 C23 D23 108.4
Cl8 C23 D23 108.4

loop_
_geom_bond_atom_site_label_1
_geom_bond_atom_site_label_2
_geom_bond_distance
Rh1 C1 2.086(2)
Rh1 C2 2.149(2)
Rh1 C3 2.181(2)
Rh1 C9 2.187(2)
Rh1 C4 2.261(2)
Rh1 Cl2 2.3859(7)
Rh1 Cl1 2.3888(6)
Rh1 S1 2.3921(6)
C22 Cl3 1.748(4)
C22 Cl5 1.759(6)
C22 Cl4 1.765(4)
C22 D22 1.0000
C22' Cl3' 1.743(19)
C22' Cl5' 1.756(19)
C22' Cl4' 1.767(19)
C22' D22' 1.0000
Cl6 C23 1.762(3)
Cl7 C23 1.755(3)
Cl8 C23 1.764(4)
S1 C11 1.798(2)
S1 C20 1.817(2)
C21 C2 1.492(3)
C21 H21A 0.9800
C21 H21B 0.9800
C21 H21C 0.9800
C2 C1 1.433(3)
C2 C3 1.440(3)
C3 C4 1.431(3)
C3 H3 0.9500
C4 C5 1.421(3)
C4 C9 1.442(3)
C5 C6 1.363(3)
C5 H5 0.9500
C6 C7 1.421(3)
C6 H6 0.9500
C7 C8 1.362(3)
C7 H7 0.9500
C8 C9 1.424(3)
C8 H8 0.9500
C9 C1 1.467(3)
C1 C10 1.488(3)
C10 C11 1.377(3)
C10 C19 1.433(3)
C19 C18 1.414(3)
C19 C14 1.428(3)
C18 C17 1.372(3)
C18 H18 0.9500
C17 C16 1.410(3)
C17 H17 0.9500
C16 C15 1.364(4)
C16 H16 0.9500
C15 C14 1.417(3)
C15 H15 0.9500
C14 C13 1.418(3)
C13 C12 1.364(3)
C13 H13 0.9500
C12 C11 1.408(3)
C12 H12 0.9500
C20 H20A 0.9800
C20 H20B 0.9800
C20 H20C 0.9800
C23 D23 1.0000

loop_
_geom_torsion_atom_site_label_1
_geom_torsion_atom_site_label_2
_geom_torsion_atom_site_label_3
_geom_torsion_atom_site_label_4
_geom_torsion
C1 Rh1 S1 C11 -7.12(9)
C2 Rh1 S1 C11 20.43(9)
C3 Rh1 S1 C11 1.82(13)
C9 Rh1 S1 C11 -45.40(9)
C4 Rh1 S1 C11 -54.77(10)
Cl2 Rh1 S1 C11 -154.62(7)
Cl1 Rh1 S1 C11 117.14(7)
C1 Rh1 S1 C20 97.76(10)
C2 Rh1 S1 C20 125.32(10)
C3 Rh1 S1 C20 106.70(14)
C9 Rh1 S1 C20 59.48(10)
C4 Rh1 S1 C20 50.11(11)
Cl2 Rh1 S1 C20 -49.74(8)
Cl1 Rh1 S1 C20 -137.98(8)
C3 Rh1 C2 C1 118.78(17)
C9 Rh1 C2 C1 39.95(11)
C4 Rh1 C2 C1 81.92(12)
Cl2 Rh1 C2 C1 120.69(15)
Cl1 Rh1 C2 C1 -142.30(11)
S1 Rh1 C2 C1 -46.31(12)
C1 Rh1 C2 C3 -118.78(17)
C9 Rh1 C2 C3 -78.84(13)
C4 Rh1 C2 C3 -36.86(12)
Cl2 Rh1 C2 C3 1.9(2)
Cl1 Rh1 C2 C3 98.91(12)
S1 Rh1 C2 C3 -165.10(10)
C1 Rh1 C2 C21 120.2(2)
C3 Rh1 C2 C21 -121.0(2)
C9 Rh1 C2 C21 160.2(2)
C4 Rh1 C2 C21 -157.8(2)
Cl2 Rh1 C2 C21 -119.06(18)
Cl1 Rh1 C2 C21 -22.06(18)
S1 Rh1 C2 C21 73.93(19)
C1 C2 C3 C4 5.7(2)
C21 C2 C3 C4 -174.4(2)
Rh1 C2 C3 C4 64.19(14)
C1 C2 C3 Rh1 -58.53(14)
C21 C2 C3 Rh1 121.4(2)
C1 Rh1 C3 C4 -80.13(13)
C2 Rh1 C3 C4 -117.80(17)
C9 Rh1 C3 C4 -35.75(11)
Cl2 Rh1 C3 C4 63.03(12)
Cl1 Rh1 C3 C4 156.19(10)
S1 Rh1 C3 C4 -89.88(15)
C1 Rh1 C3 C2 37.67(12)
C9 Rh1 C3 C2 82.05(13)
C4 Rh1 C3 C2 117.80(17)
Cl2 Rh1 C3 C2 -179.17(10)
Cl1 Rh1 C3 C2 -86.01(12)
S1 Rh1 C3 C2 27.92(19)
C2 C3 C4 C5 179.5(2)
Rh1 C3 C4 C5 -119.4(2)
C2 C3 C4 C9 -4.2(2)
Rh1 C3 C4 C9 56.89(14)
C2 C3 C4 Rh1 -61.08(14)
C1 Rh1 C4 C5 -151.0(2)
C2 Rh1 C4 C5 165.1(2)
C3 Rh1 C4 C5 126.9(2)
C9 Rh1 C4 C5 -112.2(2)
Cl2 Rh1 C4 C5 -0.92(18)
Cl1 Rh1 C4 C5 94.12(18)
S1 Rh1 C4 C5 -96.88(18)
C1 Rh1 C4 C3 82.09(13)
C2 Rh1 C4 C3 38.14(12)
C9 Rh1 C4 C3 120.86(17)
Cl2 Rh1 C4 C3 -127.85(11)
Cl1 Rh1 C4 C3 -32.81(14)
S1 Rh1 C4 C3 136.19(10)
C1 Rh1 C4 C9 -38.77(12)
C2 Rh1 C4 C9 -82.72(13)
C3 Rh1 C4 C9 -120.86(17)
Cl2 Rh1 C4 C9 111.29(11)
Cl1 Rh1 C4 C9 -153.67(9)
S1 Rh1 C4 C9 15.32(14)
C3 C4 C5 C6 176.8(2)
C9 C4 C5 C6 0.9(3)
Rh1 C4 C5 C6 84.7(2)
C4 C5 C6 C7 -0.3(3)
C5 C6 C7 C8 0.3(4)
C6 C7 C8 C9 -1.0(3)
C7 C8 C9 C4 1.6(3)
C7 C8 C9 C1 -177.8(2)
C7 C8 C9 Rh1 -89.2(2)
C5 C4 C9 C8 -1.6(3)
C3 C4 C9 C8 -178.42(18)
Rh1 C4 C9 C8 -121.60(18)
C5 C4 C9 C1 177.98(18)
C3 C4 C9 C1 1.1(2)
Rh1 C4 C9 C1 57.97(13)
C5 C4 C9 Rh1 120.01(19)
C3 C4 C9 Rh1 -56.82(14)
C1 Rh1 C9 C8 -126.4(2)
C2 Rh1 C9 C8 -165.8(2)
C3 Rh1 C9 C8 151.14(19)
C4 Rh1 C9 C8 115.6(2)
Cl2 Rh1 C9 C8 37.85(18)
Cl1 Rh1 C9 C8 -172.30(11)
S1 Rh1 C9 C8 -53.18(17)
C1 Rh1 C9 C4 118.00(16)
C2 Rh1 C9 C4 78.61(12)
C3 Rh1 C9 C4 35.50(11)
Cl2 Rh1 C9 C4 -77.79(11)
Cl1 Rh1 C9 C4 72.1(2)
S1 Rh1 C9 C4 -168.81(11)
C2 Rh1 C9 C1 -39.39(11)
C3 Rh1 C9 C1 -82.50(12)
C4 Rh1 C9 C1 -118.00(16)
Cl2 Rh1 C9 C1 164.21(10)
Cl1 Rh1 C9 C1 -45.9(2)
S1 Rh1 C9 C1 73.18(11)
C3 C2 C1 C9 -4.9(2)
C21 C2 C1 C9 175.2(2)
Rh1 C2 C1 C9 -65.85(13)
C3 C2 C1 C10 171.5(2)
C21 C2 C1 C10 -8.5(4)
Rh1 C2 C1 C10 110.5(2)
C3 C2 C1 Rh1 60.99(15)
C21 C2 C1 Rh1 -119.0(2)
C8 C9 C1 C2 -178.2(2)
C4 C9 C1 C2 2.3(2)
Rh1 C9 C1 C2 65.15(14)
C8 C9 C1 C10 5.3(3)
C4 C9 C1 C10 -174.21(18)
Rh1 C9 C1 C10 -111.37(19)
C8 C9 C1 Rh1 116.7(2)
C4 C9 C1 Rh1 -62.84(14)
C3 Rh1 C1 C2 -37.03(12)
C9 Rh1 C1 C2 -114.99(16)
C4 Rh1 C1 C2 -78.41(12)
Cl2 Rh1 C1 C2 -143.00(11)
Cl1 Rh1 C1 C2 47.63(13)
S1 Rh1 C1 C2 138.04(11)
C2 Rh1 C1 C9 114.99(16)
C3 Rh1 C1 C9 77.97(12)
C4 Rh1 C1 C9 36.58(11)
Cl2 Rh1 C1 C9 -28.01(17)
Cl1 Rh1 C1 C9 162.62(9)
S1 Rh1 C1 C9 -106.97(10)
C2 Rh1 C1 C10 -124.6(2)
C3 Rh1 C1 C10 -161.67(17)
C9 Rh1 C1 C10 120.4(2)
C4 Rh1 C1 C10 156.95(17)
Cl2 Rh1 C1 C10 92.36(16)
Cl1 Rh1 C1 C10 -77.01(15)
S1 Rh1 C1 C10 13.40(14)
C2 C1 C10 C11 -105.4(3)
C9 C1 C10 C11 70.4(3)
Rh1 C1 C10 C11 -17.2(2)
C2 C1 C10 C19 77.1(3)
C9 C1 C10 C19 -107.1(2)
Rh1 C1 C10 C19 165.33(15)
C11 C10 C19 C18 176.1(2)
C1 C10 C19 C18 -6.4(3)
C11 C10 C19 C14 -3.3(3)
C1 C10 C19 C14 174.17(18)
C14 C19 C18 C17 -0.4(3)
C10 C19 C18 C17 -179.8(2)
C19 C18 C17 C16 0.2(4)
C18 C17 C16 C15 -0.1(4)
C17 C16 C15 C14 0.3(4)
C16 C15 C14 C13 178.7(2)
C16 C15 C14 C19 -0.5(3)
C18 C19 C14 C15 0.6(3)
C10 C19 C14 C15 -180.0(2)
C18 C19 C14 C13 -178.6(2)
C10 C19 C14 C13 0.8(3)
C15 C14 C13 C12 -177.4(2)
C19 C14 C13 C12 1.7(3)
C14 C13 C12 C11 -1.8(4)
C19 C10 C11 C12 3.3(3)
C1 C10 C11 C12 -174.17(19)
C19 C10 C11 S1 -172.64(15)
C1 C10 C11 S1 9.9(3)
C13 C12 C11 C10 -0.8(3)
C13 C12 C11 S1 175.23(18)
C20 S1 C11 C10 -112.03(18)
Rh1 S1 C11 C10 0.81(17)
C20 S1 C11 C12 71.85(19)
Rh1 S1 C11 C12 -175.30(16)
